data_7045739
loop_
_publ_author_name
'Grote, Johanna'
'Neumann, Beate'
'Stammler, Hans-Georg'
'Mitzel, Norbert W.'

_publ_section_title
;
 Diversity of aggregation motifs in gold(i) dithiocarboxylate complexes.
;
_journal_issue 13
_journal_name_full 'Dalton transactions (Cambridge, England : 2003)'
_journal_page_first 4701
_journal_page_last 4706
_journal_paper_doi 10.1039/c8dt00342d
_journal_volume 47
_journal_year 2018
_chemical_formula_moiety 'C80 H88 Au8 S16, 2(C7 H8)'
_chemical_formula_sum 'C94 H104 Au8 S16'
_chemical_formula_weight 3322.46
_space_group_crystal_system triclinic
_space_group_IT_number 2
_space_group_name_Hall '-P 1'
_space_group_name_H-M_alt 'P -1'
_symmetry_space_group_name_Hall '-P 1'
_symmetry_space_group_name_H-M 'P -1'
_atom_sites_solution_hydrogens geom
_atom_sites_solution_primary direct
_audit_creation_date 2018-02-09
_audit_creation_method
;
Olex2 1.2
(compiled 2017.08.10 svn.r3458 for OlexSys, GUI svn.r5381)
;
_audit_update_record
;
2018-02-15 deposited with the CCDC.
2018-02-26 downloaded from the CCDC.
;
_cell_angle_alpha 99.791(5)
_cell_angle_beta 102.539(5)
_cell_angle_gamma 106.269(5)
_cell_formula_units_Z 1
_cell_length_a 11.5867(6)
_cell_length_b 14.9898(9)
_cell_length_c 15.6467(10)
_cell_measurement_reflns_used 11819
_cell_measurement_temperature 100.0(1)
_cell_measurement_theta_max 72.5350
_cell_measurement_theta_min 4.0270
_cell_volume 2468.0(3)
_computing_cell_refinement 'CrysAlisPro 1.171.38.43 (Rigaku OD, 2015)'
_computing_data_collection 'CrysAlisPro 1.171.38.43 (Rigaku OD, 2015)'
_computing_data_reduction 'CrysAlisPro 1.171.38.43 (Rigaku OD, 2015)'
_computing_molecular_graphics 'Olex2 (Dolomanov et al., 2009)'
_computing_publication_material 'Olex2 (Dolomanov et al., 2009)'
_computing_structure_refinement 'ShelXL (Sheldrick, 2015)'
_computing_structure_solution 'ShelXS (Sheldrick, 2008)'
_diffrn_ambient_environment N~2~
_diffrn_ambient_temperature 100.0(1)
_diffrn_detector 'CCD plate'
_diffrn_detector_area_resol_mean 5.3114
_diffrn_detector_type Atlas
_diffrn_measured_fraction_theta_full 0.975
_diffrn_measured_fraction_theta_max 0.964
_diffrn_measurement_details
;
List of Runs (angles in degrees, time in seconds):

  # Type    Start    End  Width  t~exp~   \w     \q     \k     \f   Frames
#--------------------------------------------------------------------------
  1  \w   -116.00 -10.00   1.00   22.50    --  -41.83 -77.00 -30.00  106
  2  \w   -115.00 -19.00   1.00   22.50    --  -41.83 -37.00 -60.00   96
  3  \w   -116.00 -10.00   1.00   22.50    --  -41.83 -77.00  60.00  106
  4  \w   -112.00 -15.00   1.00   22.50    --  -41.83 -57.00  90.00   97
  5  \w   -115.00 -19.00   1.00   22.50    --  -41.83 -37.00 150.00   96
  6  \w   -116.00 -10.00   1.00   22.50    --  -41.83 -77.00 150.00  106
  7  \w   -116.00 -10.00   1.00   22.50    --  -41.83 -77.00-120.00  106
  8  \w    -68.00  28.00   1.00   22.50    --  -41.83  57.00  90.00   96
  9  \w   -115.00 -19.00   1.00   22.50    --  -41.83 -37.00-150.00   96
 10  \w      1.00  82.00   1.00   22.50    --   41.83 -99.00   0.00   81
 11  \w    -31.00  64.00   1.00   22.50    --   41.83 -37.00-150.00   95
 12  \w      5.00 120.00   1.00   22.50    --   41.83  19.00  30.00  115
 13  \w      1.00  82.00   1.00   22.50    --   41.83 -99.00-180.00   81
 14  \w     80.00 178.00   1.00   56.50    --  111.00  77.00-120.00   98
 15  \w     30.00 109.00   1.00   56.50    --  111.00 -94.00-150.00   79
 16  \w     84.00 178.00   1.00   56.50    --  111.00  57.00  17.35   94
 17  \w     30.00 109.00   1.00   56.50    --  111.00 -94.00  60.00   79
 18  \w     83.00 178.00   1.00   56.50    --  111.00  61.00   0.00   95
 19  \w     80.00 178.00   1.00   56.50    --  111.00  77.00 -90.00   98
 20  \w     83.00 178.00   1.00   56.50    --  111.00  61.00  30.00   95
 21  \w     83.00 178.00   1.00   56.50    --  111.00  61.00 120.00   95
 22  \w     83.00 178.00   1.00   56.50    --  111.00  61.00 150.00   95
 23  \w     83.00 178.00   1.00   56.50    --  111.00  61.00-150.00   95
 24  \w     84.00 178.00   1.00   56.50    --  111.00  58.00-131.09   94
 25  \w     83.00 125.00   1.00   56.50    --  111.00  61.00-180.00   42
;
_diffrn_measurement_device 'four-circle diffractometer'
_diffrn_measurement_device_type 'SuperNova, Dual, Cu at zero, Atlas'
_diffrn_measurement_method '\w scans'
_diffrn_orient_matrix_type 'CrysAlisPro convention (1999,Acta A55,543-557)'
_diffrn_orient_matrix_UB_11 0.0057630000
_diffrn_orient_matrix_UB_12 0.0537730000
_diffrn_orient_matrix_UB_13 -0.0753962000
_diffrn_orient_matrix_UB_21 -0.0718909000
_diffrn_orient_matrix_UB_22 0.0610797000
_diffrn_orient_matrix_UB_23 0.0395421000
_diffrn_orient_matrix_UB_31 0.1249509000
_diffrn_orient_matrix_UB_32 0.0747035000
_diffrn_orient_matrix_UB_33 0.0598588000
_diffrn_radiation_monochromator mirror
_diffrn_radiation_probe x-ray
_diffrn_radiation_type CuK\a
_diffrn_radiation_wavelength 1.54184
_diffrn_reflns_av_R_equivalents 0.0265
_diffrn_reflns_av_unetI/netI 0.0238
_diffrn_reflns_Laue_measured_fraction_full 0.975
_diffrn_reflns_Laue_measured_fraction_max 0.964
_diffrn_reflns_limit_h_max 14
_diffrn_reflns_limit_h_min -14
_diffrn_reflns_limit_k_max 18
_diffrn_reflns_limit_k_min -18
_diffrn_reflns_limit_l_max 19
_diffrn_reflns_limit_l_min -19
_diffrn_reflns_number 10066
_diffrn_reflns_point_group_measured_fraction_full 0.975
_diffrn_reflns_point_group_measured_fraction_max 0.964
_diffrn_reflns_theta_full 67.684
_diffrn_reflns_theta_max 72.710
_diffrn_reflns_theta_min 2.985
_diffrn_source 'micro-focus sealed X-ray tube'
_diffrn_source_type 'SuperNova (Cu) X-ray Source'
_exptl_absorpt_coefficient_mu 25.253
_exptl_absorpt_correction_T_max 1.000
_exptl_absorpt_correction_T_min 0.052
_exptl_absorpt_correction_type gaussian
_exptl_absorpt_process_details
;
CrysAlisPro 1.171.38.43 (Rigaku Oxford Diffraction, 2015)
Numerical absorption correction based on gaussian integration over
            a multifaceted crystal model
Empirical absorption correction using spherical harmonics,
 implemented in SCALE3 ABSPACK scaling algorithm.
;
_exptl_crystal_colour 'clear brownish red'
_exptl_crystal_colour_lustre clear
_exptl_crystal_colour_modifier brownish
_exptl_crystal_colour_primary red
_exptl_crystal_density_diffrn 2.235
_exptl_crystal_description needle
_exptl_crystal_F_000 1556
_exptl_crystal_size_max 0.494
_exptl_crystal_size_mid 0.023
_exptl_crystal_size_min 0.016
_refine_diff_density_max 2.576
_refine_diff_density_min -2.604
_refine_diff_density_rms 0.287
_refine_ls_extinction_method none
_refine_ls_goodness_of_fit_ref 1.000
_refine_ls_hydrogen_treatment constr
_refine_ls_matrix_type full
_refine_ls_number_parameters 581
_refine_ls_number_reflns 10066
_refine_ls_number_restraints 297
_refine_ls_restrained_S_all 0.987
_refine_ls_R_factor_all 0.0497
_refine_ls_R_factor_gt 0.0431
_refine_ls_shift/su_max 0.001
_refine_ls_shift/su_mean 0.000
_refine_ls_structure_factor_coef Fsqd
_refine_ls_weighting_details 'w=1/[\s^2^(Fo^2^)+(0.0983P)^2^] where P=(Fo^2^+2Fc^2^)/3'
_refine_ls_weighting_scheme calc
_refine_ls_wR_factor_gt 0.1162
_refine_ls_wR_factor_ref 0.1230
_reflns_Friedel_coverage 0.000
_reflns_number_gt 8478
_reflns_number_total 10066
_reflns_threshold_expression 'I > 2\s(I)'
_cod_data_source_file c8dt00342d1.cif
_cod_data_source_block jojo_twin1_hklf4
_cod_depositor_comments 'Adding full bibliography for 7045735--7045741.cif.'
_cod_database_code 7045739
_shelx_shelxl_version_number 2016/6
_chemical_oxdiff_formula 'C40 H48 Au4 S8'
_shelx_space_group_comment
;
The symmetry employed for this shelxl refinement is uniquely defined
by the following loop, which should always be used as a source of
symmetry information in preference to the above space-group names.
They are only intended as comments.
;
_shelx_estimated_absorpt_t_max 0.688
_shelx_estimated_absorpt_t_min 0.028
_olex2_refinement_description
;
1. Twinned data refinement
 Scales: 0.7637(15)
 0.2363(15)
2. Fixed Uiso
 At 1.2 times of:
  All C(H) groups
 At 1.5 times of:
  All C(H,H,H) groups
3. Uiso/Uaniso restraints and constraints
Uanis(C10A) \\sim Ueq, Uanis(C10B) \\sim Ueq, Uanis(C7B) \\sim Ueq, Uanis(C7A)
\\sim Ueq, Uanis(C6A) \\sim Ueq, Uanis(C6B) \\sim Ueq, Uanis(C17B) \\sim Ueq,
Uanis(C17A) \\sim Ueq, Uanis(C16A) \\sim Ueq, Uanis(C16B) \\sim Ueq,
Uanis(C20B) \\sim Ueq, Uanis(C20A) \\sim Ueq: with sigma of 0.05 and sigma for
terminal atoms of 0.1
Uanis(C46) \\sim Ueq, Uanis(C40) \\sim Ueq, Uanis(C45) \\sim Ueq, Uanis(C41)
\\sim Ueq, Uanis(C44) \\sim Ueq, Uanis(C42) \\sim Ueq, Uanis(C43) \\sim Ueq,
Uanis(C52) \\sim Ueq, Uanis(C47) \\sim Ueq, Uanis(C48) \\sim Ueq, Uanis(C53)
\\sim Ueq, Uanis(C49) \\sim Ueq, Uanis(C51) \\sim Ueq, Uanis(C50) \\sim Ueq, :
with sigma of 0.05 and sigma for terminal atoms of 0.1
Uanis(C44) \\sim Ueq, Uanis(C40) \\sim Ueq, Uanis(C45) \\sim Ueq, Uanis(C41)
\\sim Ueq, Uanis(C46) \\sim Ueq, Uanis(C42) \\sim Ueq, Uanis(C43) \\sim Ueq,
Uanis(C50) \\sim Ueq, Uanis(C47) \\sim Ueq, Uanis(C48) \\sim Ueq, Uanis(C52)
\\sim Ueq, Uanis(C53) \\sim Ueq, Uanis(C49) \\sim Ueq, Uanis(C51) \\sim Ueq:
with sigma of 0.05 and sigma for terminal atoms of 0.1
Uanis(C6A) = Uanis(C6B) = Uanis(C7B) = Uanis(C10B) = Uanis(C7A) = Uanis(C10A)
Uanis(C16B) = Uanis(C17B) = Uanis(C20B) = Uanis(C17A) = Uanis(C16A) =
Uanis(C20A)
4. Rigid body (RIGU) restrains
 C10A, C10B, C7B, C7A, C6A, C6B, C17B, C17A, C16A, C16B, C20B, C20A
 with sigma for 1-2 distances of 0.004 and sigma for 1-3 distances of 0.004
 C47, C48, C49, C50, C51, C52, C53
 with sigma for 1-2 distances of 0.004 and sigma for 1-3 distances of 0.004
 C41, C42, C43, C44, C45, C40, C46
 with sigma for 1-2 distances of 0.004 and sigma for 1-3 distances of 0.004
5. Same fragment restrains
{C40, C45, C44, C43, C42, C41, C46} sigma for 1-2: 0.02, 1-3: 0.04
as
{C47, C48, C49, C50, C51, C52, C53}
6. Others
 Fixed Sof: C6A(0.5) H6A(0.5) C7A(0.5) C10A(0.5) H10A(0.5) H10B(0.5) H10C(0.5)
 C16A(0.5) H16A(0.5) C17A(0.5) C20A(0.5) H20A(0.5) H20B(0.5) H20C(0.5) C6B(0.5)
 H6B(0.5) C7B(0.5) C10B(0.5) H10D(0.5) H10E(0.5) H10F(0.5) C16B(0.5) H16B(0.5)
 C17B(0.5) C20B(0.5) H20D(0.5) H20E(0.5) H20F(0.5) C40(0.5) C45(0.5) H45(0.5)
 C44(0.5) H44(0.5) C43(0.5) H43(0.5) C42(0.5) H42(0.5) C41(0.5) H41(0.5)
 C46(0.5) H46A(0.5) H46B(0.5) H46C(0.5) C47(0.5) C48(0.5) H48(0.5) C49(0.5)
 H49(0.5) C50(0.5) H50(0.5) C51(0.5) H51(0.5) C52(0.5) H52(0.5) C53(0.5)
 H53A(0.5) H53B(0.5) H53C(0.5)
7.a Me refined with riding coordinates:
 C46(H46A,H46B,H46C)
7.b Aromatic/amide H refined with riding coordinates:
 C4(H4), C14(H14), C24(H24), C26(H26), C34(H34), C36(H36), C6A(H6A),
 C16A(H16A), C6B(H6B), C16B(H16B), C45(H45), C44(H44), C43(H43), C42(H42),
 C41(H41), C48(H48), C49(H49), C50(H50), C51(H51), C52(H52)
7.c Fitted hexagon refined as free rotating group:
 C40(C45,C44,C43,C42,C41), C47(C48,C49,C50,C51,C52)
7.d Idealised Me refined as rotating group:
 C3AA(H3AA,H3AB,H3AC), C8(H8A,H8B,H8C), C9(H9A,H9B,H9C), C18(H18A,H18B,H18C),
 C19(H19A,H19B,H19C), C28(H28A,H28B,H28C), C29(H29A,H29B,H29C), C30(H30A,H30B,
 H30C), C38(H38A,H38B,H38C), C39(H39A,H39B,H39C), C10A(H10A,H10B,H10C),
 C20A(H20A,H20B,H20C), C10B(H10D,H10E,H10F), C20B(H20D,H20E,H20F), C53(H53A,
 H53B,H53C)
;
_olex2_exptl_crystal_mounting_method mounted
_olex2_submission_special_instructions 'No special instructions were received'
_oxdiff_exptl_absorpt_empirical_details
;
Empirical correction (ABSPACK) includes:
- Absorption correction using spherical harmonics
- Frame scaling
- Detector area scaling
;
_oxdiff_exptl_absorpt_empirical_full_max 1.894
_oxdiff_exptl_absorpt_empirical_full_min 0.597
_oxdiff_twin_integration_method simultaneous
_oxdiff_twin_items 2
_twin_special_details
;
Component 2 rotated by -179.9131\% 
 around [0.00 -0.71 0.71] (reciprocal) or [-0.08 -0.76 0.65] (direct)
;

loop_
_space_group_symop_operation_xyz
'x, y, z'
'-x, -y, -z'

loop_
_atom_site_label
_atom_site_type_symbol
_atom_site_fract_x
_atom_site_fract_y
_atom_site_fract_z
_atom_site_U_iso_or_equiv
_atom_site_adp_type
_atom_site_occupancy
_atom_site_site_symmetry_order
_atom_site_calc_flag
_atom_site_refinement_flags_posn
_atom_site_refinement_flags_adp
_atom_site_refinement_flags_occupancy
_atom_site_disorder_assembly
_atom_site_disorder_group
Au1 Au 0.87507(4) -0.03063(3) 0.50833(2) 0.02030(10) Uani 1 1 d . . . . .
Au2 Au 0.62116(4) -0.01017(3) 0.52518(3) 0.02066(11) Uani 1 1 d . . . . .
Au3 Au 0.75845(4) 0.11024(3) 0.40549(3) 0.02073(10) Uani 1 1 d . . . . .
Au4 Au 0.77752(4) 0.24459(3) 0.29587(3) 0.02370(10) Uani 1 1 d . . . . .
S1 S 0.9423(2) 0.03587(19) 0.66140(17) 0.0296(5) Uani 1 1 d . . . . .
S2 S 1.2087(2) 0.10796(17) 0.64256(16) 0.0260(5) Uani 1 1 d . . . . .
S3 S 0.7128(2) 0.14433(18) 0.61350(17) 0.0287(5) Uani 1 1 d . . . . .
S4 S 0.4562(3) 0.16905(17) 0.55233(19) 0.0320(6) Uani 1 1 d . . . . .
S5 S 0.9552(2) 0.19790(16) 0.50241(16) 0.0253(5) Uani 1 1 d . . . . .
S6 S 0.9725(2) 0.33955(18) 0.38304(18) 0.0331(6) Uani 1 1 d . . . . .
S7 S 0.5610(2) 0.01873(16) 0.31144(15) 0.0231(5) Uani 1 1 d . . . . .
S8 S 0.5854(3) 0.16582(18) 0.19630(17) 0.0300(5) Uani 1 1 d . . . . .
C1 C 1.0981(10) 0.0912(7) 0.6975(7) 0.028(2) Uani 1 1 d . . . . .
C2 C 1.1509(11) 0.1345(8) 0.7973(6) 0.032(2) Uani 1 1 d . . . . .
C3 C 1.1776(9) 0.0751(7) 0.8530(6) 0.025(2) Uani 1 1 d . . . . .
C3AA C 0.4976(11) -0.0869(8) 0.0738(7) 0.034(2) Uani 1 1 d . . . . .
H3AA H 0.563058 -0.027423 0.077176 0.051 Uiso 1 1 calc GR . . . .
H3AB H 0.474668 -0.130257 0.013917 0.051 Uiso 1 1 calc GR . . . .
H3AC H 0.528765 -0.117674 0.120042 0.051 Uiso 1 1 calc GR . . . .
C4 C 1.2314(10) 0.1163(8) 0.9444(6) 0.032(2) Uani 1 1 d . . . . .
H4 H 1.250543 0.076548 0.982817 0.039 Uiso 1 1 calc R . . . .
C5 C 1.2591(11) 0.2138(8) 0.9828(7) 0.038(3) Uani 1 1 d . . . . .
C8 C 1.1532(11) -0.0307(7) 0.8147(7) 0.033(2) Uani 1 1 d . . . . .
H8A H 1.062716 -0.064389 0.792638 0.050 Uiso 1 1 calc GR . . . .
H8B H 1.190462 -0.057717 0.861989 0.050 Uiso 1 1 calc GR . . . .
H8C H 1.190710 -0.038206 0.764591 0.050 Uiso 1 1 calc GR . . . .
C9 C 1.3194(13) 0.2559(10) 1.0807(7) 0.048(3) Uani 1 1 d . . . . .
H9A H 1.267565 0.222810 1.115067 0.072 Uiso 1 1 calc GR . . . .
H9B H 1.328130 0.324169 1.094952 0.072 Uiso 1 1 calc GR . . . .
H9C H 1.402281 0.248763 1.096787 0.072 Uiso 1 1 calc GR . . . .
C11 C 0.6111(11) 0.2039(7) 0.6054(7) 0.030(2) Uani 1 1 d . . . . .
C12 C 0.6649(12) 0.3068(7) 0.6539(8) 0.037(3) Uani 1 1 d . . . . .
C13 C 0.7027(9) 0.3756(7) 0.6054(7) 0.027(2) Uani 1 1 d . . . . .
C14 C 0.7583(9) 0.4718(6) 0.6522(7) 0.0238(19) Uani 1 1 d . . . . .
H14 H 0.784173 0.518580 0.620108 0.029 Uiso 1 1 calc R . . . .
C15 C 0.7765(14) 0.5002(8) 0.7431(9) 0.048(3) Uani 1 1 d . . . . .
C18 C 0.6841(11) 0.3461(7) 0.5050(7) 0.033(2) Uani 1 1 d . . . . .
H18A H 0.730358 0.302156 0.492497 0.049 Uiso 1 1 calc GR . . . .
H18B H 0.715010 0.403125 0.482922 0.049 Uiso 1 1 calc GR . . . .
H18C H 0.594716 0.313959 0.474340 0.049 Uiso 1 1 calc GR . . . .
C19 C 0.8428(11) 0.6046(8) 0.7915(9) 0.047(3) Uani 1 1 d . . . . .
H19A H 0.929952 0.623095 0.789239 0.070 Uiso 1 1 calc GR . . . .
H19B H 0.840750 0.614316 0.854627 0.070 Uiso 1 1 calc GR . . . .
H19C H 0.800584 0.644131 0.761994 0.070 Uiso 1 1 calc GR . . . .
C21 C 1.0212(10) 0.2962(7) 0.4714(6) 0.025(2) Uani 1 1 d . . . . .
C22 C 1.1483(9) 0.3608(6) 0.5345(6) 0.0227(19) Uani 1 1 d . . . . .
C23 C 1.2571(9) 0.3562(7) 0.5121(7) 0.024(2) Uani 1 1 d . . . . .
C24 C 1.3693(10) 0.4223(7) 0.5679(7) 0.030(2) Uani 1 1 d . . . . .
H24 H 1.445578 0.418776 0.556859 0.036 Uiso 1 1 calc R . . . .
C25 C 1.3738(10) 0.4935(7) 0.6396(7) 0.027(2) Uani 1 1 d . . . . .
C26 C 1.2635(10) 0.4946(7) 0.6605(7) 0.031(2) Uani 1 1 d . . . . .
H26 H 1.266852 0.541152 0.711275 0.037 Uiso 1 1 calc R . . . .
C27 C 1.1495(9) 0.4295(7) 0.6090(6) 0.0217(18) Uani 1 1 d . . . . .
C28 C 1.2531(11) 0.2826(8) 0.4339(7) 0.036(3) Uani 1 1 d . . . . .
H28A H 1.203182 0.219151 0.436858 0.054 Uiso 1 1 calc GR . . . .
H28B H 1.338427 0.283457 0.435454 0.054 Uiso 1 1 calc GR . . . .
H28C H 1.215011 0.296666 0.377597 0.054 Uiso 1 1 calc GR . . . .
C29 C 1.4978(11) 0.5687(9) 0.6960(8) 0.043(3) Uani 1 1 d . . . . .
H29A H 1.545544 0.539575 0.735698 0.065 Uiso 1 1 calc GR . . . .
H29B H 1.481790 0.621320 0.732672 0.065 Uiso 1 1 calc GR . . . .
H29C H 1.546041 0.593656 0.655897 0.065 Uiso 1 1 calc GR . . . .
C30 C 1.0309(10) 0.4322(7) 0.6318(7) 0.030(2) Uani 1 1 d . . . . .
H30A H 0.973829 0.441018 0.580228 0.046 Uiso 1 1 calc GR . . . .
H30B H 1.050609 0.485528 0.684395 0.046 Uiso 1 1 calc GR . . . .
H30C H 0.990862 0.371707 0.645814 0.046 Uiso 1 1 calc GR . . . .
C31 C 0.5163(10) 0.0655(7) 0.2251(7) 0.026(2) Uani 1 1 d . . . . .
C32 C 0.3900(9) 0.0064(7) 0.1611(6) 0.024(2) Uani 1 1 d . . . . .
C33 C 0.2817(10) 0.0245(7) 0.1760(7) 0.027(2) Uani 1 1 d . . . . .
C34 C 0.1669(10) -0.0317(7) 0.1140(7) 0.031(2) Uani 1 1 d . . . . .
H34 H 0.092801 -0.020835 0.122620 0.037 Uiso 1 1 calc R . . . .
C35 C 0.1565(10) -0.1021(8) 0.0411(7) 0.030(2) Uani 1 1 d . . . . .
C36 C 0.2666(11) -0.1181(7) 0.0290(7) 0.030(2) Uani 1 1 d . . . . .
H36 H 0.260731 -0.166313 -0.021246 0.036 Uiso 1 1 calc R . . . .
C37 C 0.3855(10) -0.0644(7) 0.0896(7) 0.025(2) Uani 1 1 d . . . . .
C38 C 0.2901(10) 0.1026(8) 0.2532(7) 0.031(2) Uani 1 1 d . . . . .
H38A H 0.330569 0.091073 0.310207 0.046 Uiso 1 1 calc GR . . . .
H38B H 0.205725 0.103121 0.253226 0.046 Uiso 1 1 calc GR . . . .
H38C H 0.339526 0.164560 0.246794 0.046 Uiso 1 1 calc GR . . . .
C39 C 0.0325(10) -0.1604(8) -0.0261(8) 0.037(3) Uani 1 1 d . . . . .
H39A H -0.013909 -0.208987 -0.000162 0.055 Uiso 1 1 calc GR . . . .
H39B H 0.046521 -0.191927 -0.081247 0.055 Uiso 1 1 calc GR . . . .
H39C H -0.016042 -0.118170 -0.040671 0.055 Uiso 1 1 calc GR . . . .
C6A C 1.249(2) 0.272(2) 0.9265(19) 0.031(3) Uani 0.5 1 d . U P A 1
H6A H 1.280065 0.339747 0.951816 0.037 Uiso 0.5 1 calc R . P A 1
C7A C 1.195(2) 0.2394(19) 0.8343(19) 0.031(3) Uani 0.5 1 d . U P A 1
C10A C 1.172(2) 0.2999(15) 0.7688(14) 0.031(3) Uani 0.5 1 d . U P A 1
H10A H 1.219935 0.294100 0.725139 0.046 Uiso 0.5 1 calc GR . P A 1
H10B H 1.197604 0.367133 0.802099 0.046 Uiso 0.5 1 calc GR . P A 1
H10C H 1.082269 0.277823 0.736828 0.046 Uiso 0.5 1 calc GR . P A 1
C16A C 0.769(2) 0.4291(16) 0.8001(16) 0.033(2) Uani 0.5 1 d . U P B 1
H16A H 0.803407 0.449335 0.863864 0.040 Uiso 0.5 1 calc R . P B 1
C17A C 0.712(3) 0.3343(16) 0.7576(15) 0.033(2) Uani 0.5 1 d . U P B 1
C20A C 0.687(2) 0.2594(15) 0.8075(14) 0.033(2) Uani 0.5 1 d . U P B 1
H20A H 0.606280 0.209953 0.774979 0.050 Uiso 0.5 1 calc GR . P B 1
H20B H 0.684351 0.288027 0.867968 0.050 Uiso 0.5 1 calc GR . P B 1
H20C H 0.753517 0.230532 0.812921 0.050 Uiso 0.5 1 calc GR . P B 1
C6B C 1.204(2) 0.264(2) 0.9234(19) 0.031(3) Uani 0.5 1 d . U P A 2
H6B H 1.205227 0.327083 0.947243 0.037 Uiso 0.5 1 calc R . P A 2
C7B C 1.148(2) 0.221(2) 0.8314(19) 0.031(3) Uani 0.5 1 d . U P A 2
C10B C 1.104(2) 0.2837(16) 0.7786(14) 0.031(3) Uani 0.5 1 d . U P A 2
H10D H 1.138185 0.284176 0.726604 0.046 Uiso 0.5 1 calc GR . P A 2
H10E H 1.131990 0.348987 0.816893 0.046 Uiso 0.5 1 calc GR . P A 2
H10F H 1.012304 0.259495 0.757444 0.046 Uiso 0.5 1 calc GR . P A 2
C16B C 0.712(2) 0.4361(16) 0.7813(15) 0.033(2) Uani 0.5 1 d . U P B 2
H16B H 0.703574 0.457695 0.839732 0.040 Uiso 0.5 1 calc R . P B 2
C17B C 0.656(2) 0.3389(16) 0.7369(15) 0.033(2) Uani 0.5 1 d . U P B 2
C20B C 0.596(2) 0.2704(15) 0.7858(14) 0.033(2) Uani 0.5 1 d . U P B 2
H20D H 0.506038 0.242698 0.755916 0.050 Uiso 0.5 1 calc GR . P B 2
H20E H 0.609818 0.304453 0.848371 0.050 Uiso 0.5 1 calc GR . P B 2
H20F H 0.633240 0.219158 0.785404 0.050 Uiso 0.5 1 calc GR . P B 2
C40 C 1.007(2) 0.4260(16) 0.9701(16) 0.089(9) Uani 0.5 1 d D U P C -1
C45 C 1.087(2) 0.5043(19) 0.9523(16) 0.076(8) Uani 0.5 1 d DG U P C -1
H45 H 1.124714 0.494942 0.904897 0.091 Uiso 0.5 1 calc R U P C -1
C44 C 1.112(2) 0.5962(17) 1.004(2) 0.114(11) Uani 0.5 1 d DG U P C -1
H44 H 1.166776 0.649720 0.991821 0.137 Uiso 0.5 1 calc R U P C -1
C43 C 1.057(3) 0.610(2) 1.0734(18) 0.107(10) Uani 0.5 1 d DG U P C -1
H43 H 1.073704 0.672679 1.108693 0.129 Uiso 0.5 1 calc R U P C -1
C42 C 0.976(3) 0.532(3) 1.0912(15) 0.132(13) Uani 0.5 1 d DG U P C -1
H42 H 0.938569 0.540860 1.138641 0.159 Uiso 0.5 1 calc R U P C -1
C41 C 0.951(2) 0.440(2) 1.0396(18) 0.093(9) Uani 0.5 1 d DG U P C -1
H41 H 0.896505 0.386081 1.051717 0.112 Uiso 0.5 1 calc R U P C -1
C46 C 0.957(9) 0.330(4) 0.894(5) 0.31(5) Uani 0.5 1 d D U P C -1
H46A H 0.901306 0.279550 0.913652 0.470 Uiso 0.5 1 calc R U P C -1
H46B H 0.910141 0.339395 0.838416 0.470 Uiso 0.5 1 calc R U P C -1
H46C H 1.027578 0.310473 0.883910 0.470 Uiso 0.5 1 calc R U P C -1
C47 C 1.4632(18) 0.4106(12) 0.9028(11) 0.047(5) Uani 0.5 1 d D U P D -1
C48 C 1.4226(18) 0.4894(14) 0.9169(13) 0.056(6) Uani 0.5 1 d DG U P D -1
H48 H 1.376690 0.505247 0.866978 0.067 Uiso 0.5 1 calc R U P D -1
C49 C 1.449(2) 0.5449(12) 1.0039(16) 0.070(7) Uani 0.5 1 d DG U P D -1
H49 H 1.421346 0.598769 1.013520 0.084 Uiso 0.5 1 calc R U P D -1
C50 C 1.516(2) 0.5217(15) 1.0769(11) 0.077(8) Uani 0.5 1 d DG U P D -1
H50 H 1.534387 0.559684 1.136411 0.092 Uiso 0.5 1 calc R U P D -1
C51 C 1.557(2) 0.4429(16) 1.0629(11) 0.070(7) Uani 0.5 1 d DG U P D -1
H51 H 1.602771 0.427075 1.112761 0.084 Uiso 0.5 1 calc R U P D -1
C52 C 1.530(2) 0.3874(11) 0.9758(14) 0.072(8) Uani 0.5 1 d DG U P D -1
H52 H 1.558116 0.333552 0.966219 0.087 Uiso 0.5 1 calc R U P D -1
C53 C 1.429(3) 0.350(2) 0.8043(18) 0.058(7) Uani 0.5 1 d D U P D -1
H53A H 1.355535 0.358853 0.767416 0.087 Uiso 0.5 1 calc GR U P D -1
H53B H 1.411551 0.282000 0.804161 0.087 Uiso 0.5 1 calc GR U P D -1
H53C H 1.500119 0.370663 0.779098 0.087 Uiso 0.5 1 calc GR U P D -1

loop_
_atom_site_aniso_label
_atom_site_aniso_U_11
_atom_site_aniso_U_22
_atom_site_aniso_U_33
_atom_site_aniso_U_23
_atom_site_aniso_U_13
_atom_site_aniso_U_12
Au1 0.0164(2) 0.01943(19) 0.0255(2) 0.00886(15) 0.00530(15) 0.00512(16)
Au2 0.0156(2) 0.0195(2) 0.0272(2) 0.00929(15) 0.00440(16) 0.00557(17)
Au3 0.0193(2) 0.01628(19) 0.02382(19) 0.00742(13) 0.00244(15) 0.00289(16)
Au4 0.0191(2) 0.0204(2) 0.0288(2) 0.01168(14) 0.00159(15) 0.00273(16)
S1 0.0245(14) 0.0384(14) 0.0284(12) 0.0113(10) 0.0075(10) 0.0124(12)
S2 0.0178(12) 0.0256(12) 0.0285(12) 0.0058(9) 0.0000(10) 0.0034(10)
S3 0.0212(13) 0.0261(12) 0.0299(12) 0.0051(10) 0.0014(10) -0.0004(10)
S4 0.0295(15) 0.0207(12) 0.0519(15) 0.0101(11) 0.0196(12) 0.0110(11)
S5 0.0242(13) 0.0167(11) 0.0285(12) 0.0085(9) -0.0006(10) 0.0015(10)
S6 0.0202(13) 0.0272(12) 0.0429(14) 0.0214(11) -0.0031(11) -0.0043(10)
S7 0.0146(12) 0.0251(11) 0.0239(11) 0.0092(9) 0.0009(9) -0.0004(9)
S8 0.0261(14) 0.0273(12) 0.0303(12) 0.0139(10) -0.0009(10) 0.0018(11)
C1 0.031(6) 0.021(5) 0.029(5) 0.003(4) -0.002(4) 0.014(5)
C2 0.038(7) 0.045(6) 0.012(4) 0.002(4) -0.005(4) 0.026(6)
C3 0.021(5) 0.028(5) 0.024(5) 0.005(4) 0.002(4) 0.007(4)
C3AA 0.034(6) 0.038(6) 0.030(5) 0.009(5) 0.005(5) 0.014(5)
C4 0.025(6) 0.049(7) 0.020(5) 0.012(5) -0.004(4) 0.014(5)
C5 0.039(7) 0.040(6) 0.034(6) 0.000(5) 0.003(5) 0.025(6)
C8 0.042(7) 0.032(6) 0.030(5) 0.014(4) 0.008(5) 0.016(5)
C9 0.061(9) 0.063(8) 0.026(6) 0.005(5) 0.008(6) 0.035(7)
C11 0.039(7) 0.016(5) 0.030(5) 0.003(4) 0.009(5) 0.004(5)
C12 0.043(7) 0.019(5) 0.041(6) -0.002(4) 0.021(6) -0.003(5)
C13 0.019(5) 0.017(5) 0.043(6) 0.002(4) 0.013(4) 0.002(4)
C14 0.018(5) 0.015(4) 0.035(5) 0.001(4) 0.008(4) 0.002(4)
C15 0.062(9) 0.021(6) 0.056(8) -0.003(5) 0.029(7) 0.003(6)
C18 0.040(7) 0.022(5) 0.035(6) 0.013(4) 0.007(5) 0.007(5)
C19 0.024(6) 0.036(7) 0.065(8) -0.004(6) 0.025(6) -0.013(5)
C21 0.026(6) 0.021(5) 0.023(5) 0.004(4) 0.001(4) 0.002(4)
C22 0.024(5) 0.014(4) 0.028(5) 0.007(4) 0.004(4) 0.003(4)
C23 0.008(5) 0.022(5) 0.035(5) 0.015(4) -0.001(4) -0.003(4)
C24 0.015(5) 0.028(5) 0.046(6) 0.016(5) 0.008(4) 0.002(4)
C25 0.020(5) 0.014(4) 0.032(5) 0.000(4) -0.009(4) 0.000(4)
C26 0.029(6) 0.020(5) 0.041(6) 0.011(4) 0.010(5) 0.003(4)
C27 0.018(5) 0.023(5) 0.020(4) 0.010(4) 0.002(4) -0.001(4)
C28 0.040(7) 0.040(6) 0.040(6) 0.015(5) 0.014(5) 0.026(6)
C29 0.029(7) 0.041(7) 0.045(7) 0.002(5) -0.007(5) 0.007(6)
C30 0.025(6) 0.015(5) 0.044(6) -0.002(4) 0.006(5) 0.003(4)
C31 0.032(6) 0.021(5) 0.031(5) 0.011(4) 0.008(4) 0.013(4)
C32 0.019(5) 0.025(5) 0.026(5) 0.016(4) 0.002(4) 0.003(4)
C33 0.031(6) 0.024(5) 0.027(5) 0.012(4) 0.008(4) 0.007(4)
C34 0.021(6) 0.032(6) 0.040(6) 0.014(5) 0.003(5) 0.011(5)
C35 0.027(6) 0.030(5) 0.035(6) 0.013(4) 0.011(5) 0.006(5)
C36 0.036(6) 0.023(5) 0.028(5) 0.007(4) 0.009(5) 0.006(5)
C37 0.022(5) 0.023(5) 0.031(5) 0.010(4) 0.008(4) 0.005(4)
C38 0.020(5) 0.040(6) 0.040(6) 0.013(5) 0.018(5) 0.013(5)
C39 0.016(6) 0.041(7) 0.037(6) 0.010(5) -0.002(5) -0.007(5)
C6A 0.019(8) 0.031(5) 0.032(4) -0.001(4) -0.014(6) 0.014(7)
C7A 0.019(8) 0.031(5) 0.032(4) -0.001(4) -0.014(6) 0.014(7)
C10A 0.019(8) 0.031(5) 0.032(4) -0.001(4) -0.014(6) 0.014(7)
C16A 0.038(7) 0.023(4) 0.026(5) 0.004(3) 0.002(5) -0.004(5)
C17A 0.038(7) 0.023(4) 0.026(5) 0.004(3) 0.002(5) -0.004(5)
C20A 0.038(7) 0.023(4) 0.026(5) 0.004(3) 0.002(5) -0.004(5)
C6B 0.019(8) 0.031(5) 0.032(4) -0.001(4) -0.014(6) 0.014(7)
C7B 0.019(8) 0.031(5) 0.032(4) -0.001(4) -0.014(6) 0.014(7)
C10B 0.019(8) 0.031(5) 0.032(4) -0.001(4) -0.014(6) 0.014(7)
C16B 0.038(7) 0.023(4) 0.026(5) 0.004(3) 0.002(5) -0.004(5)
C17B 0.038(7) 0.023(4) 0.026(5) 0.004(3) 0.002(5) -0.004(5)
C20B 0.038(7) 0.023(4) 0.026(5) 0.004(3) 0.002(5) -0.004(5)
C40 0.057(19) 0.119(18) 0.10(2) 0.040(16) 0.002(15) 0.046(15)
C45 0.059(18) 0.100(17) 0.054(16) 0.004(12) -0.011(13) 0.032(14)
C44 0.11(3) 0.108(17) 0.12(2) 0.003(15) -0.014(18) 0.077(18)
C43 0.11(2) 0.109(19) 0.09(2) -0.013(16) -0.035(16) 0.096(17)
C42 0.14(3) 0.17(2) 0.11(3) 0.032(18) -0.01(2) 0.11(2)
C41 0.06(2) 0.14(2) 0.081(19) 0.039(16) -0.009(14) 0.043(17)
C46 0.43(9) 0.15(3) 0.30(6) -0.05(4) 0.21(6) -0.03(5)
C47 0.023(12) 0.046(11) 0.056(9) 0.008(9) 0.013(9) -0.011(10)
C48 0.029(15) 0.052(13) 0.076(11) 0.013(10) 0.018(12) -0.004(12)
C49 0.07(2) 0.047(15) 0.084(12) 0.008(10) 0.033(13) 0.002(14)
C50 0.08(2) 0.073(18) 0.075(13) 0.018(13) 0.039(14) 0.001(17)
C51 0.07(2) 0.081(17) 0.061(10) 0.034(12) 0.040(12) 0.005(15)
C52 0.07(2) 0.078(19) 0.066(10) 0.022(11) 0.012(12) 0.019(17)
C53 0.034(15) 0.062(16) 0.065(11) 0.005(11) 0.005(12) 0.009(14)

loop_
_atom_type_symbol
_atom_type_description
_atom_type_scat_dispersion_real
_atom_type_scat_dispersion_imag
_atom_type_scat_source
C C 0.0181 0.0091 'International Tables Vol C Tables 4.2.6.8 and 6.1.1.4'
H H 0.0000 0.0000 'International Tables Vol C Tables 4.2.6.8 and 6.1.1.4'
Au Au -4.4197 7.2980 'International Tables Vol C Tables 4.2.6.8 and 6.1.1.4'
S S 0.3331 0.5567 'International Tables Vol C Tables 4.2.6.8 and 6.1.1.4'

loop_
_exptl_crystal_face_index_h
_exptl_crystal_face_index_k
_exptl_crystal_face_index_l
_exptl_crystal_face_perp_dist
0 4 -5 0.0082
5 -3 3 0.1996
-5 3 -3 0.1996
0 -1 0 0.0105
0 1 0 0.0105
0 -5 4 0.0084
0 5 -4 0.0084
0 -5 -3 0.0105
0 5 3 0.0105
-5 2 1 0.2424
0 -4 5 0.0082

loop_
_geom_angle_atom_site_label_1
_geom_angle_atom_site_label_2
_geom_angle_atom_site_label_3
_geom_angle
_geom_angle_site_symmetry_1
_geom_angle_site_symmetry_3
Au1 Au1 Au2 156.49(2) 2_756 .
Au1 Au1 Au3 100.075(18) 2_756 .
Au2 Au1 Au3 59.862(12) . .
S1 Au1 Au1 92.20(7) . 2_756
S1 Au1 Au2 84.25(6) . .
S1 Au1 Au3 109.43(6) . .
S1 Au1 S2 174.36(9) . 2_756
S2 Au1 Au1 92.80(6) 2_756 2_756
S2 Au1 Au2 92.19(6) 2_756 .
S2 Au1 Au3 72.24(6) 2_756 .
Au1 Au2 Au3 62.643(12) . .
Au2 Au2 Au1 159.49(2) 2_656 .
Au2 Au2 Au3 100.670(18) 2_656 .
S3 Au2 Au1 93.33(6) . .
S3 Au2 Au2 93.21(6) . 2_656
S3 Au2 Au3 74.32(6) . .
S4 Au2 Au1 83.15(6) 2_656 .
S4 Au2 Au2 91.74(7) 2_656 2_656
S4 Au2 Au3 108.06(7) 2_656 .
S4 Au2 S3 174.01(9) 2_656 .
Au2 Au3 Au1 57.495(10) . .
Au4 Au3 Au1 150.149(19) . .
Au4 Au3 Au2 152.316(18) . .
S5 Au3 Au1 70.40(5) . .
S5 Au3 Au2 103.93(6) . .
S5 Au3 Au4 91.55(5) . .
S5 Au3 S7 178.05(7) . .
S7 Au3 Au1 107.82(5) . .
S7 Au3 Au2 74.29(5) . .
S7 Au3 Au4 90.40(5) . .
S6 Au4 Au3 93.42(6) . .
S8 Au4 Au3 95.01(6) . .
S8 Au4 S6 171.57(8) . .
C1 S1 Au1 111.8(4) . .
C1 S2 Au1 111.0(4) . 2_756
C11 S3 Au2 110.9(4) . .
C11 S4 Au2 111.9(3) . 2_656
C21 S5 Au3 111.9(4) . .
C21 S6 Au4 111.3(4) . .
C31 S7 Au3 112.5(4) . .
C31 S8 Au4 109.8(4) . .
S2 C1 S1 132.0(6) . .
C2 C1 S1 115.5(8) . .
C2 C1 S2 112.5(8) . .
C3 C2 C1 118.2(9) . .
C3 C2 C7A 119.8(13) . .
C7A C2 C1 121.0(13) . .
C7B C2 C1 119.3(14) . .
C7B C2 C3 121.2(14) . .
C2 C3 C8 121.5(9) . .
C4 C3 C2 117.9(9) . .
C4 C3 C8 120.6(9) . .
H3AA C3AA H3AB 109.5 . .
H3AA C3AA H3AC 109.5 . .
H3AB C3AA H3AC 109.5 . .
C37 C3AA H3AA 109.5 . .
C37 C3AA H3AB 109.5 . .
C37 C3AA H3AC 109.5 . .
C3 C4 H4 118.5 . .
C3 C4 C5 123.0(9) . .
C5 C4 H4 118.5 . .
C4 C5 C9 121.5(10) . .
C4 C5 C6B 114.3(14) . .
C6A C5 C4 118.1(15) . .
C6A C5 C9 119.5(16) . .
C6B C5 C9 123.2(14) . .
C3 C8 H8A 109.5 . .
C3 C8 H8B 109.5 . .
C3 C8 H8C 109.5 . .
H8A C8 H8B 109.5 . .
H8A C8 H8C 109.5 . .
H8B C8 H8C 109.5 . .
C5 C9 H9A 109.5 . .
C5 C9 H9B 109.5 . .
C5 C9 H9C 109.5 . .
H9A C9 H9B 109.5 . .
H9A C9 H9C 109.5 . .
H9B C9 H9C 109.5 . .
S3 C11 S4 132.0(6) . .
C12 C11 S3 114.7(9) . .
C12 C11 S4 113.3(8) . .
C11 C12 C17A 119.2(12) . .
C13 C12 C11 119.0(9) . .
C13 C12 C17A 119.5(12) . .
C17B C12 C11 122.3(13) . .
C17B C12 C13 117.4(13) . .
C12 C13 C18 120.9(9) . .
C14 C13 C12 118.7(10) . .
C14 C13 C18 120.5(9) . .
C13 C14 H14 119.2 . .
C15 C14 C13 121.6(10) . .
C15 C14 H14 119.2 . .
C14 C15 C19 119.5(11) . .
C14 C15 C16A 120.8(12) . .
C16A C15 C19 117.0(14) . .
C16B C15 C14 116.4(14) . .
C16B C15 C19 122.7(14) . .
C13 C18 H18A 109.5 . .
C13 C18 H18B 109.5 . .
C13 C18 H18C 109.5 . .
H18A C18 H18B 109.5 . .
H18A C18 H18C 109.5 . .
H18B C18 H18C 109.5 . .
C15 C19 H19A 109.5 . .
C15 C19 H19B 109.5 . .
C15 C19 H19C 109.5 . .
H19A C19 H19B 109.5 . .
H19A C19 H19C 109.5 . .
H19B C19 H19C 109.5 . .
S5 C21 S6 131.7(7) . .
C22 C21 S5 115.2(6) . .
C22 C21 S6 113.0(7) . .
C23 C22 C21 119.3(8) . .
C23 C22 C27 122.8(9) . .
C27 C22 C21 117.6(8) . .
C22 C23 C28 121.6(9) . .
C24 C23 C22 116.7(9) . .
C24 C23 C28 121.7(9) . .
C23 C24 H24 118.9 . .
C23 C24 C25 122.1(9) . .
C25 C24 H24 118.9 . .
C24 C25 C29 120.8(10) . .
C26 C25 C24 119.3(10) . .
C26 C25 C29 119.9(9) . .
C25 C26 H26 119.4 . .
C27 C26 C25 121.2(10) . .
C27 C26 H26 119.4 . .
C22 C27 C30 121.6(9) . .
C26 C27 C22 117.8(9) . .
C26 C27 C30 120.6(9) . .
C23 C28 H28A 109.5 . .
C23 C28 H28B 109.5 . .
C23 C28 H28C 109.5 . .
H28A C28 H28B 109.5 . .
H28A C28 H28C 109.5 . .
H28B C28 H28C 109.5 . .
C25 C29 H29A 109.5 . .
C25 C29 H29B 109.5 . .
C25 C29 H29C 109.5 . .
H29A C29 H29B 109.5 . .
H29A C29 H29C 109.5 . .
H29B C29 H29C 109.5 . .
C27 C30 H30A 109.5 . .
C27 C30 H30B 109.5 . .
C27 C30 H30C 109.5 . .
H30A C30 H30B 109.5 . .
H30A C30 H30C 109.5 . .
H30B C30 H30C 109.5 . .
S7 C31 S8 132.3(7) . .
C32 C31 S7 113.9(7) . .
C32 C31 S8 113.7(6) . .
C33 C32 C31 119.4(9) . .
C37 C32 C31 117.9(9) . .
C37 C32 C33 122.8(10) . .
C32 C33 C38 121.4(10) . .
C34 C33 C32 117.1(9) . .
C34 C33 C38 121.5(9) . .
C33 C34 H34 118.6 . .
C35 C34 C33 122.9(9) . .
C35 C34 H34 118.6 . .
C34 C35 C36 118.2(10) . .
C34 C35 C39 122.1(10) . .
C36 C35 C39 119.7(10) . .
C35 C36 H36 119.1 . .
C35 C36 C37 121.8(10) . .
C37 C36 H36 119.1 . .
C32 C37 C3AA 123.9(10) . .
C32 C37 C36 117.2(9) . .
C36 C37 C3AA 118.9(9) . .
C33 C38 H38A 109.5 . .
C33 C38 H38B 109.5 . .
C33 C38 H38C 109.5 . .
H38A C38 H38B 109.5 . .
H38A C38 H38C 109.5 . .
H38B C38 H38C 109.5 . .
C35 C39 H39A 109.5 . .
C35 C39 H39B 109.5 . .
C35 C39 H39C 109.5 . .
H39A C39 H39B 109.5 . .
H39A C39 H39C 109.5 . .
H39B C39 H39C 109.5 . .
C5 C6A H6A 118.3 . .
C5 C6A C7A 123(2) . .
C7A C6A H6A 118.3 . .
C2 C7A C10A 117.1(19) . .
C6A C7A C2 117(2) . .
C6A C7A C10A 126(2) . .
C7A C10A H10A 109.5 . .
C7A C10A H10B 109.5 . .
C7A C10A H10C 109.5 . .
H10A C10A H10B 109.5 . .
H10A C10A H10C 109.5 . .
H10B C10A H10C 109.5 . .
C15 C16A H16A 121.0 . .
C17A C16A C15 117.9(19) . .
C17A C16A H16A 121.0 . .
C16A C17A C12 118.0(18) . .
C16A C17A C20A 122(2) . .
C20A C17A C12 119.5(18) . .
C17A C20A H20A 109.5 . .
C17A C20A H20B 109.5 . .
C17A C20A H20C 109.5 . .
H20A C20A H20B 109.5 . .
H20A C20A H20C 109.5 . .
H20B C20A H20C 109.5 . .
C5 C6B H6B 119.6 . .
C7B C6B C5 120.9(19) . .
C7B C6B H6B 119.6 . .
C2 C7B C6B 119.7(19) . .
C2 C7B C10B 126(2) . .
C6B C7B C10B 114(2) . .
C7B C10B H10D 109.5 . .
C7B C10B H10E 109.5 . .
C7B C10B H10F 109.5 . .
H10D C10B H10E 109.5 . .
H10D C10B H10F 109.5 . .
H10E C10B H10F 109.5 . .
C15 C16B H16B 119.2 . .
C15 C16B C17B 122(2) . .
C17B C16B H16B 119.2 . .
C12 C17B C16B 120.3(19) . .
C12 C17B C20B 120.4(19) . .
C16B C17B C20B 119(2) . .
C17B C20B H20D 109.5 . .
C17B C20B H20E 109.5 . .
C17B C20B H20F 109.5 . .
H20D C20B H20E 109.5 . .
H20D C20B H20F 109.5 . .
H20E C20B H20F 109.5 . .
C45 C40 C41 120.0 . .
C45 C40 C46 116(2) . .
C41 C40 C46 122(2) . .
C40 C45 H45 120.0 . .
C44 C45 C40 120.0 . .
C44 C45 H45 120.0 . .
C45 C44 H44 120.0 . .
C43 C44 C45 120.0 . .
C43 C44 H44 120.0 . .
C44 C43 H43 120.0 . .
C44 C43 C42 120.0 . .
C42 C43 H43 120.0 . .
C43 C42 H42 120.0 . .
C41 C42 C43 120.0 . .
C41 C42 H42 120.0 . .
C40 C41 H41 120.0 . .
C42 C41 C40 120.0 . .
C42 C41 H41 120.0 . .
C40 C46 H46A 109.5 . .
C40 C46 H46B 109.5 . .
C40 C46 H46C 109.5 . .
H46A C46 H46B 109.5 . .
H46A C46 H46C 109.5 . .
H46B C46 H46C 109.5 . .
C48 C47 C52 120.0 . .
C48 C47 C53 118.0(16) . .
C52 C47 C53 122.0(17) . .
C47 C48 H48 120.0 . .
C47 C48 C49 120.0 . .
C49 C48 H48 120.0 . .
C48 C49 H49 120.0 . .
C48 C49 C50 120.0 . .
C50 C49 H49 120.0 . .
C49 C50 H50 120.0 . .
C51 C50 C49 120.0 . .
C51 C50 H50 120.0 . .
C50 C51 H51 120.0 . .
C50 C51 C52 120.0 . .
C52 C51 H51 120.0 . .
C47 C52 H52 120.0 . .
C51 C52 C47 120.0 . .
C51 C52 H52 120.0 . .
C47 C53 H53A 109.5 . .
C47 C53 H53B 109.5 . .
C47 C53 H53C 109.5 . .
H53A C53 H53B 109.5 . .
H53A C53 H53C 109.5 . .
H53B C53 H53C 109.5 . .

loop_
_geom_bond_atom_site_label_1
_geom_bond_atom_site_label_2
_geom_bond_distance
_geom_bond_site_symmetry_2
Au1 Au1 2.8658(8) 2_756
Au1 Au2 3.1037(5) .
Au1 Au3 3.2686(5) .
Au1 S1 2.298(3) .
Au1 S2 2.303(2) 2_756
Au2 Au2 2.8632(7) 2_656
Au2 Au3 3.1827(5) .
Au2 S3 2.302(3) .
Au2 S4 2.301(3) 2_656
Au3 Au4 2.8524(5) .
Au3 S5 2.316(3) .
Au3 S7 2.318(2) .
Au4 S6 2.279(3) .
Au4 S8 2.274(3) .
S1 C1 1.681(11) .
S2 C1 1.677(11) .
S3 C11 1.663(10) .
S4 C11 1.693(12) .
S5 C21 1.664(10) .
S6 C21 1.680(9) .
S7 C31 1.675(9) .
S8 C31 1.679(10) .
C1 C2 1.500(13) .
C2 C3 1.396(13) .
C2 C7A 1.48(3) .
C2 C7B 1.33(3) .
C3 C4 1.383(14) .
C3 C8 1.518(14) .
C3AA H3AA 0.9800 .
C3AA H3AB 0.9800 .
C3AA H3AC 0.9800 .
C3AA C37 1.489(14) .
C4 H4 0.9500 .
C4 C5 1.398(15) .
C5 C9 1.480(15) .
C5 C6A 1.36(3) .
C5 C6B 1.45(3) .
C8 H8A 0.9800 .
C8 H8B 0.9800 .
C8 H8C 0.9800 .
C9 H9A 0.9800 .
C9 H9B 0.9800 .
C9 H9C 0.9800 .
C11 C12 1.482(14) .
C12 C13 1.411(14) .
C12 C17A 1.54(3) .
C12 C17B 1.34(3) .
C13 C14 1.395(13) .
C13 C18 1.507(14) .
C14 H14 0.9500 .
C14 C15 1.365(16) .
C15 C19 1.511(16) .
C15 C16A 1.50(2) .
C15 C16B 1.35(3) .
C18 H18A 0.9800 .
C18 H18B 0.9800 .
C18 H18C 0.9800 .
C19 H19A 0.9800 .
C19 H19B 0.9800 .
C19 H19C 0.9800 .
C21 C22 1.525(14) .
C22 C23 1.396(14) .
C22 C27 1.413(13) .
C23 C24 1.387(14) .
C23 C28 1.485(14) .
C24 H24 0.9500 .
C24 C25 1.392(15) .
C25 C26 1.389(15) .
C25 C29 1.523(15) .
C26 H26 0.9500 .
C26 C27 1.377(14) .
C27 C30 1.503(13) .
C28 H28A 0.9800 .
C28 H28B 0.9800 .
C28 H28C 0.9800 .
C29 H29A 0.9800 .
C29 H29B 0.9800 .
C29 H29C 0.9800 .
C30 H30A 0.9800 .
C30 H30B 0.9800 .
C30 H30C 0.9800 .
C31 C32 1.505(14) .
C32 C33 1.415(14) .
C32 C37 1.385(14) .
C33 C34 1.398(15) .
C33 C38 1.497(14) .
C34 H34 0.9500 .
C34 C35 1.373(15) .
C35 C36 1.407(15) .
C35 C39 1.504(15) .
C36 H36 0.9500 .
C36 C37 1.413(15) .
C38 H38A 0.9800 .
C38 H38B 0.9800 .
C38 H38C 0.9800 .
C39 H39A 0.9800 .
C39 H39B 0.9800 .
C39 H39C 0.9800 .
C6A H6A 0.9500 .
C6A C7A 1.38(3) .
C7A C10A 1.51(3) .
C10A H10A 0.9800 .
C10A H10B 0.9800 .
C10A H10C 0.9800 .
C16A H16A 0.9500 .
C16A C17A 1.36(3) .
C17A C20A 1.47(3) .
C20A H20A 0.9800 .
C20A H20B 0.9800 .
C20A H20C 0.9800 .
C6B H6B 0.9500 .
C6B C7B 1.40(3) .
C7B C10B 1.48(3) .
C10B H10D 0.9800 .
C10B H10E 0.9800 .
C10B H10F 0.9800 .
C16B H16B 0.9500 .
C16B C17B 1.40(3) .
C17B C20B 1.49(3) .
C20B H20D 0.9800 .
C20B H20E 0.9800 .
C20B H20F 0.9800 .
C40 C45 1.3900 .
C40 C41 1.3900 .
C40 C46 1.57(3) .
C45 H45 0.9500 .
C45 C44 1.3900 .
C44 H44 0.9500 .
C44 C43 1.3900 .
C43 H43 0.9500 .
C43 C42 1.3900 .
C42 H42 0.9500 .
C42 C41 1.3900 .
C41 H41 0.9500 .
C46 H46A 0.9800 .
C46 H46B 0.9800 .
C46 H46C 0.9800 .
C47 C48 1.3900 .
C47 C52 1.3900 .
C47 C53 1.56(3) .
C48 H48 0.9500 .
C48 C49 1.3900 .
C49 H49 0.9500 .
C49 C50 1.3900 .
C50 H50 0.9500 .
C50 C51 1.3900 .
C51 H51 0.9500 .
C51 C52 1.3900 .
C52 H52 0.9500 .
C53 H53A 0.9800 .
C53 H53B 0.9800 .
C53 H53C 0.9800 .

loop_
_geom_torsion_atom_site_label_1
_geom_torsion_atom_site_label_2
_geom_torsion_atom_site_label_3
_geom_torsion_atom_site_label_4
_geom_torsion
_geom_torsion_site_symmetry_1
Au1 S1 C1 S2 1.6(8) .
Au1 S1 C1 C2 -178.3(6) .
Au1 S2 C1 S1 -4.2(8) 2_756
Au1 S2 C1 C2 175.7(6) 2_756
Au2 S3 C11 S4 5.5(9) .
Au2 S3 C11 C12 -175.0(6) .
Au2 S4 C11 S3 -2.1(9) 2_656
Au2 S4 C11 C12 178.4(6) 2_656
Au3 S5 C21 S6 -1.8(9) .
Au3 S5 C21 C22 177.0(6) .
Au3 S7 C31 S8 -1.8(9) .
Au3 S7 C31 C32 178.3(6) .
Au4 S6 C21 S5 2.1(9) .
Au4 S6 C21 C22 -176.7(5) .
Au4 S8 C31 S7 2.1(8) .
Au4 S8 C31 C32 -178.0(6) .
S1 C1 C2 C3 83.7(10) .
S1 C1 C2 C7A -107.4(14) .
S1 C1 C2 C7B -83.5(17) .
S2 C1 C2 C3 -96.3(11) .
S2 C1 C2 C7A 72.7(14) .
S2 C1 C2 C7B 96.5(16) .
S3 C11 C12 C13 96.6(11) .
S3 C11 C12 C17A -66.3(16) .
S3 C11 C12 C17B -97.2(18) .
S4 C11 C12 C13 -83.8(12) .
S4 C11 C12 C17A 113.3(15) .
S4 C11 C12 C17B 82.4(18) .
S5 C21 C22 C23 100.0(9) .
S5 C21 C22 C27 -86.1(9) .
S6 C21 C22 C23 -81.0(9) .
S6 C21 C22 C27 92.9(9) .
S7 C31 C32 C33 91.0(9) .
S7 C31 C32 C37 -88.8(9) .
S8 C31 C32 C33 -89.0(9) .
S8 C31 C32 C37 91.3(9) .
C1 C2 C3 C4 177.1(10) .
C1 C2 C3 C8 -0.5(16) .
C1 C2 C7A C6A -176.4(16) .
C1 C2 C7A C10A 7(3) .
C1 C2 C7B C6B -176.3(19) .
C1 C2 C7B C10B -4(3) .
C2 C3 C4 C5 0.5(17) .
C3 C2 C7A C6A -8(3) .
C3 C2 C7A C10A 175.5(16) .
C3 C2 C7B C6B 17(3) .
C3 C2 C7B C10B -171(2) .
C3 C4 C5 C9 -178.6(11) .
C3 C4 C5 C6A -10(2) .
C3 C4 C5 C6B 12(2) .
C4 C5 C6A C7A 10(3) .
C4 C5 C6B C7B -11(3) .
C5 C6A C7A C2 -2(3) .
C5 C6A C7A C10A 175(2) .
C5 C6B C7B C2 -3(4) .
C5 C6B C7B C10B -176(2) .
C8 C3 C4 C5 178.2(10) .
C9 C5 C6A C7A 179.2(18) .
C9 C5 C6B C7B 179.8(19) .
C11 C12 C13 C14 -177.1(10) .
C11 C12 C13 C18 2.6(16) .
C11 C12 C17A C16A 175.4(19) .
C11 C12 C17A C20A -9(3) .
C11 C12 C17B C16B 177.9(19) .
C11 C12 C17B C20B 3(3) .
C12 C13 C14 C15 -0.1(16) .
C13 C12 C17A C16A 13(3) .
C13 C12 C17A C20A -171.8(18) .
C13 C12 C17B C16B -16(3) .
C13 C12 C17B C20B 169.5(18) .
C13 C14 C15 C19 177.1(11) .
C13 C14 C15 C16A 16(2) .
C13 C14 C15 C16B -16(2) .
C14 C15 C16A C17A -17(3) .
C14 C15 C16B C17B 17(3) .
C15 C16A C17A C12 3(3) .
C15 C16A C17A C20A -173(2) .
C15 C16B C17B C12 -1(4) .
C15 C16B C17B C20B 174(2) .
C18 C13 C14 C15 -179.8(10) .
C19 C15 C16A C17A -178.6(19) .
C19 C15 C16B C17B -177(2) .
C21 C22 C23 C24 174.6(8) .
C21 C22 C23 C28 -6.9(12) .
C21 C22 C27 C26 -173.2(8) .
C21 C22 C27 C30 6.8(12) .
C22 C23 C24 C25 -3.7(13) .
C23 C22 C27 C26 0.5(13) .
C23 C22 C27 C30 -179.5(8) .
C23 C24 C25 C26 4.8(15) .
C23 C24 C25 C29 -176.1(9) .
C24 C25 C26 C27 -3.2(14) .
C25 C26 C27 C22 0.6(13) .
C25 C26 C27 C30 -179.5(9) .
C27 C22 C23 C24 1.0(13) .
C27 C22 C23 C28 179.5(8) .
C28 C23 C24 C25 177.8(9) .
C29 C25 C26 C27 177.8(9) .
C31 C32 C33 C34 179.4(8) .
C31 C32 C33 C38 1.1(12) .
C31 C32 C37 C3AA 1.5(13) .
C31 C32 C37 C36 -178.8(8) .
C32 C33 C34 C35 0.0(14) .
C33 C32 C37 C3AA -178.2(9) .
C33 C32 C37 C36 1.5(13) .
C33 C34 C35 C36 0.3(15) .
C33 C34 C35 C39 -178.6(9) .
C34 C35 C36 C37 0.3(14) .
C35 C36 C37 C3AA 178.5(9) .
C35 C36 C37 C32 -1.1(13) .
C37 C32 C33 C34 -0.9(13) .
C37 C32 C33 C38 -179.1(9) .
C38 C33 C34 C35 178.2(9) .
C39 C35 C36 C37 179.2(9) .
C7A C2 C3 C4 8.1(19) .
C7A C2 C3 C8 -169.6(14) .
C17A C12 C13 C14 -14.3(19) .
C17A C12 C13 C18 165.4(14) .
C7B C2 C3 C4 -16(2) .
C7B C2 C3 C8 166.5(15) .
C17B C12 C13 C14 16(2) .
C17B C12 C13 C18 -164.3(16) .
C40 C45 C44 C43 0.0 .
C45 C40 C41 C42 0.0 .
C45 C44 C43 C42 0.0 .
C44 C43 C42 C41 0.0 .
C43 C42 C41 C40 0.0 .
C41 C40 C45 C44 0.0 .
C46 C40 C45 C44 165(5) .
C46 C40 C41 C42 -164(6) .
C47 C48 C49 C50 0.0 .
C48 C47 C52 C51 0.0 .
C48 C49 C50 C51 0.0 .
C49 C50 C51 C52 0.0 .
C50 C51 C52 C47 0.0 .
C52 C47 C48 C49 0.0 .
C53 C47 C48 C49 179(2) .
C53 C47 C52 C51 -179(2) .

loop_
_exptl_oxdiff_crystal_face_indexfrac_h
_exptl_oxdiff_crystal_face_indexfrac_k
_exptl_oxdiff_crystal_face_indexfrac_l
_exptl_oxdiff_crystal_face_x
_exptl_oxdiff_crystal_face_y
_exptl_oxdiff_crystal_face_z
-0.0090 3.9900 -5.0025 0.5917 0.0465 -0.0025
4.9978 -2.9722 2.9879 -0.3563 -0.4227 0.5813
-4.9978 2.9722 -2.9879 0.3563 0.4227 -0.5813
0.0006 -0.9995 0.0017 -0.0539 -0.0610 -0.0745
-0.0006 0.9995 -0.0017 0.0539 0.0610 0.0745
0.0083 -4.9911 4.0050 -0.5703 -0.1471 -0.1321
-0.0083 4.9911 -4.0050 0.5703 0.1471 0.1321
-0.0007 -5.0024 -2.9890 -0.0436 -0.4237 -0.5527
0.0007 5.0024 2.9890 0.0436 0.4237 0.5527
-4.9920 1.9791 1.0104 0.0015 0.5197 -0.4154
0.0090 -3.9900 5.0025 -0.5917 -0.0465 0.0025

loop_
_twin_individual_id
_twin_individual_mass_fraction_refined
_oxdiff_twin_reflns_isolated
_oxdiff_twin_reflns_overlapped
_twin_individual_twin_lattice_type
_twin_individual_twin_matrix_11
_twin_individual_twin_matrix_12
_twin_individual_twin_matrix_13
_twin_individual_twin_matrix_21
_twin_individual_twin_matrix_22
_twin_individual_twin_matrix_23
_twin_individual_twin_matrix_31
_twin_individual_twin_matrix_32
_twin_individual_twin_matrix_33
1 0.7637(15) 17315 15164 ref 1.0000 0.0000 0.0000 0.0000 1.0000 0.0000 0.0000 0.0000 1.0000
2 0.2363(15) 0 15163 nmt -0.9998 0.0014 -0.0000 0.1182 0.0759 -0.9224 -0.1212 -1.0785 -0.0775
